data_7044780
loop_
_publ_author_name
'Broom, Lucy'
'Clarkson, Guy J.'
'Guillou, Nathalie'
'Hooper, Joseph'
'Dawson, Daniel'
'Tang, Chiu'
'Ashbrook, Sharon Elizabeth'
'Walton, Richard I.'

_publ_section_title
;
 A Gel Aging Effect in the Synthesis of Open-Framework Gallium Phosphates:
 Structure Solution and Solid-State NMR of a Large-Pore, Open-Framework
 Material
;
_journal_name_full 'Dalton Transactions'
_journal_paper_doi 10.1039/C7DT03709K
_journal_year 2017
_chemical_formula_moiety 'F3 (OH)2 (H2O)2 Ga7 O24 P6, 2(C5 H6 N)'
_chemical_formula_sum 'C10 H18 F3 Ga7 N2 O28 P6'
_chemical_formula_weight 1345.1
_space_group_IT_number 2
_symmetry_cell_setting triclinic
_symmetry_space_group_name_Hall '-P 1'
_symmetry_space_group_name_H-M 'P -1'
_audit_update_record
;
2017-10-03 deposited with the CCDC.
2017-11-15 downloaded from the CCDC.
;
_cell_angle_alpha 104.65314(40)
_cell_angle_beta 100.81105(60)
_cell_angle_gamma 102.52279(62)
_cell_formula_units_Z 2
_cell_length_a 10.226818(63)
_cell_length_b 12.095846(71)
_cell_length_c 13.867132(81)
_cell_measurement_temperature 293
_cell_volume 1565.838(18)
_computing_structure_refinement TOPAS
_computing_structure_solution TOPAS
_diffrn_ambient_temperature 293
_diffrn_measurement_device_type 'I11 diffractometer Diamond Light Source'
_diffrn_radiation_monochromator 'Si(111) double monochromator'
_diffrn_radiation_type 'X-ray synchrotron'
_diffrn_radiation_wavelength 0.825781
_diffrn_source Synchrotron
_exptl_crystal_colour colourless
_pd_meas_2theta_range_inc 0.001
_pd_meas_2theta_range_max 149.999
_pd_meas_2theta_range_min 1.000
_pd_proc_2theta_range_inc 0.002
_pd_proc_2theta_range_max 60.000
_pd_proc_2theta_range_min 3.000
_pd_proc_ls_background_function 'Chebychev polynomial and one additional peak'
_pd_proc_ls_profile_function 'spherical harmonics series'
_pd_proc_ls_prof_R_factor 0.088
_pd_proc_ls_prof_wR_factor 0.116
_pd_spec_mounting 'glass capillary'
_pd_spec_mount_mode transmission
_pd_spec_shape cylinder
_refine_ls_goodness_of_fit_all 3.03
_refine_ls_number_reflns 5951
_refine_ls_number_restraints 60
_refine_ls_R_I_factor 0.036
_cod_data_source_file c7dt03709k2.cif
_cod_data_source_block GaPO-34A(pyr)
_cod_original_sg_symbol_H-M P-1
_cod_database_code 7044780
_refine_ls_number_structural_parameters 150
_refine_ls_number_profile_parameters 46

loop_
_symmetry_equiv_pos_as_xyz
'-x, -y, -z'
'x, y, z'

loop_
_atom_site_label
_atom_site_type_symbol
_atom_site_symmetry_multiplicity
_atom_site_fract_x
_atom_site_fract_y
_atom_site_fract_z
_atom_site_occupancy
_atom_site_B_iso_or_equiv
Ga1 Ga+3 2 0.93685(37) 0.51240(33) 0.12905(29) 1 1.644(26)
Ga2 Ga+3 2 0.73922(52) 0.84070(40) 0.27732(36) 1 1.644(26)
Ga3 Ga+3 2 0.74671(59) 0.50043(47) 0.50635(40) 1 1.644(26)
Ga4 Ga+3 2 1.06087(47) 0.22064(37) 0.52337(34) 1 1.644(26)
Ga5 Ga+3 2 0.24336(51) 0.84515(39) 0.27877(35) 1 1.644(26)
Ga6 Ga+3 2 0.43689(43) 0.53003(35) 0.14111(32) 1 1.644(26)
Ga7 Ga+3 2 0.44932(44) 0.78065(36) 0.47713(31) 1 1.644(26)
P1 P 2 -0.03298(46) 0.51342(39) 0.36601(35) 1 0.497(64)
P2 P 2 0.03571(47) -0.04108(42) 0.36496(34) 1 0.497(64)
P3 P 2 0.56415(50) 0.99422(40) 0.36974(36) 1 0.497(64)
P4 P 2 0.48232(47) 0.52968(41) 0.36030(36) 1 0.497(64)
P5 P 2 0.22436(50) 0.64511(40) 0.09070(35) 1 0.497(64)
P6 P 2 0.68708(54) 0.64130(38) 0.07512(31) 1 0.497(64)
O11 O 2 -0.14362(79) 0.4537(12) 0.41460(59) 1 1.280(71)
O12 O 2 0.10012(81) 0.46738(88) 0.37337(93) 1 1.280(71)
O13 O 2 -0.0972(11) 0.49121(98) 0.25001(49) 1 1.280(71)
O14 O 2 0.0111(13) 0.65470(59) 0.40699(99) 1 1.280(71)
O21 O 2 0.0627(12) -0.10464(67) 0.44613(52) 1 1.280(71)
O22 O 2 -0.09422(80) -0.0484(11) 0.28216(75) 1 1.280(71)
O23 O 2 0.15970(80) -0.04429(98) 0.31638(74) 1 1.280(71)
O24 O 2 0.1052(14) 0.08593(65) 0.43834(93) 1 1.280(71)
O31 O 2 0.6401(10) 1.12292(58) 0.43307(72) 1 1.280(71)
O32 O 2 0.61480(86) 0.93251(92) 0.27696(59) 1 1.280(71)
O33 O 2 0.40685(80) 0.9578(11) 0.3329(11) 1 1.280(71)
O34 O 2 0.5415(12) 0.89751(61) 0.42313(52) 1 1.280(71)
O41 O 2 0.37533(80) 0.4667(11) 0.40674(59) 1 1.280(71)
O42 O 2 0.61801(81) 0.49529(93) 0.38779(90) 1 1.280(71)
O43 O 2 0.4185(16) 0.4620(11) 0.24221(49) 1 1.280(71)
O44 O 2 0.5111(14) 0.66400(60) 0.3920(10) 1 1.280(71)
O51 O 2 0.1589(17) 0.6306(11) -0.02405(51) 1 1.280(71)
O52 O 2 0.12206(87) 0.54700(78) 0.11548(74) 1 1.280(71)
O53 O 2 0.2241(16) 0.77234(60) 0.14456(80) 1 1.280(71)
O54 O 2 0.38009(74) 0.64996(85) 0.11965(97) 1 1.280(71)
O61 O 2 0.7383(16) 0.77221(66) 0.14626(77) 1 1.280(71)
O62 O 2 0.61856(95) 0.56223(80) 0.13447(58) 1 1.280(71)
O63 O 2 0.6342(18) 0.61136(96) -0.04443(52) 1 1.280(71)
O64 O 2 0.80604(83) 0.59308(61) 0.1050(10) 1 1.280(71)
O1 O 2 0.7734(13) 0.7560(11) 0.36951(79) 1 1.280(71)
O2 O 2 0.6065(13) 0.7884(14) 0.58288(97) 1 1.280(71)
O3 O 2 0.9232(15) 0.2068(15) 0.39869(95) 1 1.280(71)
O4 O 2 0.2896(13) 0.7579(10) 0.36873(80) 1 1.280(71)
F1 F 2 1.0452(12) 0.69995(80) 0.21200(82) 1 1.280(71)
F2 F 2 0.6651(14) 0.32609(77) 0.46594(89) 1 1.280(71)
F3 F 2 0.1730(14) 0.34398(78) 0.49261(92) 1 1.280(71)
X12 H 2 0.08487269 0.1734682 0.1351927 0 1
N11 N 2 0.1032682 0.2311832 0.2346616 1 4.00(30)
C12 C 2 0.04201716 0.2709711 0.1618115 1 4.00(30)
C13 C 2 0.0236216 0.2132561 0.06234261 1 4.00(30)
C14 C 2 0.06647713 0.1157532 0.03572378 1 4.00(30)
C15 C 2 0.1277282 0.07596522 0.1085739 1 4.00(30)
C16 C 2 0.1461238 0.1336802 0.2080428 1 4.00(30)
H12 H 2 0.009930451 0.3439734 0.1817415 1 4
H11 H 2 0.1170413 0.2743954 0.3091358 1 4
H13 H 2 -0.0222382 0.2430461 0.007798429 1 4
H14 H 2 0.05270403 0.07254091 -0.0387504 1 4
H15 H 2 0.1598149 0.002962975 0.08864385 1 4
H16 H 2 0.1919836 0.1038902 0.2625869 1 4
X22 H 2 0.5101521 0.1793899 0.1193263 0 1
N21 N 2 0.5996664 0.2412326 0.08031281 1 4.00(30)
C22 C 2 0.4919559 0.15228 0.0173008 1 4.00(30)
C23 C 2 0.4024417 0.09043725 0.05631428 1 4.00(30)
C24 C 2 0.4206378 0.1175472 0.1583398 1 4.00(30)
C25 C 2 0.5283483 0.2064998 0.2213518 1 4.00(30)
C26 C 2 0.6178625 0.2683426 0.1823383 1 4.00(30)
H22 H 2 0.4783321 0.1319823 -0.05908755 1 2
H21 H 2 0.6666873 0.2875354 0.05110271 1 2
H23 H 2 0.3217969 0.02383677 0.009136035 1 2
H24 H 2 0.3536169 0.07124438 0.1875499 1 2
H25 H 2 0.5419721 0.2267975 0.2977401 1 2
H26 H 2 0.6985073 0.334943 0.2295166 1 2
